data_9000811
loop_
_publ_author_name
'Catti, M.'
'Ferraris, G.'
'Ivaldi, G.'

_publ_section_title
;
 The crystal structure of picropharmacolite, Ca4Mg(HAsO4)2(AsO4)2*11H2O
;
_journal_name_full 'American Mineralogist'
_journal_page_first 385
_journal_page_last 391
_journal_volume 66
_journal_year 1981
_chemical_formula_sum 'As4 Ca4 H24 Mg O27'
_chemical_name_mineral Picropharmacolite
_space_group_IT_number 2
_symmetry_space_group_name_Hall '-P 1'
_symmetry_space_group_name_H-M 'P -1'
_cell_angle_alpha 99.85
_cell_angle_beta 96.41
_cell_angle_gamma 91.60
_cell_formula_units_Z 2
_cell_length_a 13.547
_cell_length_b 13.500
_cell_length_c 6.710
_cell_volume 1200.121
_database_code_amcsd 0000825
_exptl_crystal_density_diffrn 2.603
_cod_original_formula_sum 'As4 Ca4 Mg O27 H24'
_cod_database_code 9000811

loop_
_space_group_symop_operation_xyz
x,y,z
-x,-y,-z

loop_
_atom_site_aniso_label
_atom_site_aniso_U_11
_atom_site_aniso_U_22
_atom_site_aniso_U_33
_atom_site_aniso_U_12
_atom_site_aniso_U_13
_atom_site_aniso_U_23
As1 0.02533 0.00760 0.00760 -0.00634 -0.00253 -0.00507
As2 0.01900 0.01013 0.01267 0.00380 -0.00380 -0.00253
As3 0.01773 0.00886 0.00887 -0.00253 0.00127 -0.00633
As4 0.02913 0.01266 0.01140 -0.00127 -0.00253 -0.00633
Ca1 0.03673 0.00380 0.01140 -0.00380 -0.00507 -0.00507
Ca2 0.03673 0.00507 0.01013 -0.00507 0.00127 -0.00253
Ca3 0.02280 0.01266 0.01646 -0.00634 -0.00253 -0.00633
Ca4 0.03039 0.00760 0.01393 -0.00634 0.00760 -0.00127
Mg 0.02280 0.01013 0.00887 0.00380 -0.00633 0.00127

loop_
_atom_site_label
_atom_site_fract_x
_atom_site_fract_y
_atom_site_fract_z
_atom_site_U_iso_or_equiv
_atom_site_type_symbol
_atom_site_attached_hydrogens
As1 0.47800 0.13210 0.20070 ? As 0
As2 0.39660 0.41640 0.06240 ? As 0
As3 0.71770 0.28560 0.55460 ? As 0
As4 0.80930 0.01550 0.78770 ? As 0
Ca1 0.63470 0.33050 0.07020 ? Ca 0
Ca2 0.49870 0.37250 0.56770 ? Ca 0
Ca3 0.57330 0.08810 0.72560 ? Ca 0
Ca4 0.69650 0.01950 0.25590 ? Ca 0
Mg 0.87390 0.19520 0.21490 ? Mg 0
O1 0.42700 0.22900 0.33600 0.01646 O 0
O2 0.39400 0.05000 0.06000 0.02153 O 0
O3 0.55900 0.17100 0.06500 0.02660 O 0
O4 0.54000 0.06600 0.36000 0.02280 O 0
O-H5 0.31000 0.32100 0.09100 0.02913 O 1
O6 0.33400 0.49900 -0.03300 0.02280 O 0
O7 0.46300 0.45700 0.28500 0.02026 O 0
O8 0.47200 0.35800 -0.09600 0.01520 O 0
O9 0.63700 0.25300 0.71300 0.00760 O 0
O10 0.65800 0.36700 0.43000 0.02660 O 0
O11 0.82200 0.33800 0.70800 0.02153 O 0
O12 0.75200 0.19200 0.38100 0.00760 O 0
O13 0.91900 0.04500 0.72700 0.02913 O 0
O14 0.78400 0.08700 0.01100 0.02280 O 0
O-H15 0.81300 -0.11000 0.82200 0.03040 O 1
O16 0.71300 0.02100 0.60800 0.01646 O 0
Wat1 0.81800 0.32500 0.08700 0.01773 O 2
Wat2 0.31900 0.41200 0.57300 0.02153 O 2
Wat3 0.40000 0.15200 0.68600 0.01900 O 2
Wat4 0.81400 -0.11500 0.23900 0.03673 O 2
Wat5 0.98600 0.18900 0.03300 0.04813 O 2
Wat6 0.96000 0.29900 0.43700 0.03040 O 2
Wat7 0.93200 0.08200 0.34800 0.03926 O 2
Wat8 0.83500 0.74500 0.49300 0.03293 O 2
Wat9 0.88700 0.65600 0.01900 0.03673 O 2
Wat10 0.88800 0.51700 0.67800 0.03166 O 2
Wat11 0.90800 0.50200 0.26700 0.03040 O 2

loop_
_cod_changelog_entry_id
_cod_changelog_entry_author
_cod_changelog_entry_date
_cod_changelog_entry_text
1
;cod-tools version 3.8.0
Id: cif_guess_AMCSD_atom_types 9574 2023-05-10 09:00:05Z saulius
;
2023-05-10T18:46:44+03:00
;Derived atom types and hydrogen counts
from atom names that follow the AMCSD naming convention
(Wat == water, O-H == hydroxyl).
;

loop_
_cod_related_entry_id
_cod_related_entry_database
_cod_related_entry_code
1 AMCSD 0000825
